data_4086512
loop_
_publ_author_name
'Kim, Jee Eon'
'Zabula, Alexander V.'
'Carroll, Patrick J.'
'Schelter, Eric J.'

_publ_section_title
;
 1,2-Addition or Enolization? Variable Reactivity of a Cerium Acetylide
 Complex toward Carbonyl Compounds
;
_journal_issue 12
_journal_name_full Organometallics
_journal_page_first 2086
_journal_paper_doi 10.1021/acs.organomet.6b00290
_journal_volume 35
_journal_year 2016
_chemical_formula_sum 'C49 H72 Ce N6 Na O4'
_chemical_formula_weight 972.24
_space_group_IT_number 14
_symmetry_cell_setting monoclinic
_symmetry_Int_Tables_number 14
_symmetry_space_group_name_Hall '-P 2ybc'
_symmetry_space_group_name_H-M 'P 1 21/c 1'
_atom_sites_solution_hydrogens geom
_atom_sites_solution_primary direct
_audit_creation_method SHELXL-97
_cell_angle_alpha 90.00
_cell_angle_beta 103.532(4)
_cell_angle_gamma 90.00
_cell_formula_units_Z 4
_cell_length_a 12.0261(10)
_cell_length_b 16.8822(13)
_cell_length_c 25.123(2)
_cell_measurement_reflns_used 9688
_cell_measurement_temperature 100
_cell_measurement_theta_max 27.45
_cell_measurement_theta_min 2.42
_cell_volume 4959.1(7)
_computing_data_collection 'Bruker APEX2'
_computing_data_reduction 'Bruker SAINT'
_computing_structure_refinement 'SHELXL-97 (Sheldrick, 2008)'
_computing_structure_solution 'SHELXS-97 (Sheldrick, 2008)'
_diffrn_ambient_temperature 100(1)
_diffrn_measured_fraction_theta_full 0.999
_diffrn_measured_fraction_theta_max 0.999
_diffrn_measurement_device 'CCD Area Detector'
_diffrn_measurement_device_type 'Bruker APEXII'
_diffrn_measurement_method 'phi and omega scans'
_diffrn_radiation_monochromator graphite
_diffrn_radiation_source 'sealed tube'
_diffrn_radiation_type MoK\a
_diffrn_radiation_wavelength 0.71073
_diffrn_reflns_av_R_equivalents 0.0568
_diffrn_reflns_av_sigmaI/netI 0.0346
_diffrn_reflns_limit_h_max 15
_diffrn_reflns_limit_h_min -15
_diffrn_reflns_limit_k_max 21
_diffrn_reflns_limit_k_min -21
_diffrn_reflns_limit_l_max 32
_diffrn_reflns_limit_l_min -32
_diffrn_reflns_number 120199
_diffrn_reflns_theta_full 27.53
_diffrn_reflns_theta_max 27.53
_diffrn_reflns_theta_min 1.47
_exptl_absorpt_coefficient_mu 0.974
_exptl_absorpt_correction_T_max 0.7456
_exptl_absorpt_correction_T_min 0.6935
_exptl_absorpt_correction_type multi-scan
_exptl_absorpt_process_details '(SADABS; Sheldrick, 2007)'
_exptl_crystal_density_diffrn 1.302
_exptl_crystal_density_method 'not measured'
_exptl_crystal_description prism
_exptl_crystal_F_000 2036
_exptl_crystal_size_max 0.12
_exptl_crystal_size_mid 0.12
_exptl_crystal_size_min 0.08
_refine_diff_density_max 2.129
_refine_diff_density_min -1.231
_refine_diff_density_rms 0.104
_refine_ls_extinction_method none
_refine_ls_goodness_of_fit_ref 1.022
_refine_ls_hydrogen_treatment constr
_refine_ls_matrix_type full
_refine_ls_number_parameters 584
_refine_ls_number_reflns 11407
_refine_ls_number_restraints 216
_refine_ls_restrained_S_all 1.012
_refine_ls_R_factor_all 0.0675
_refine_ls_R_factor_gt 0.0457
_refine_ls_shift/su_max 0.000
_refine_ls_shift/su_mean 0.000
_refine_ls_structure_factor_coef Fsqd
_refine_ls_weighting_details 'calc w=1/[\s^2^(Fo^2^)+(0.0467P)^2^+16.8515P] where P=(Fo^2^+2Fc^2^)/3'
_refine_ls_weighting_scheme calc
_refine_ls_wR_factor_gt 0.1061
_refine_ls_wR_factor_ref 0.1177
_reflns_number_gt 8796
_reflns_number_total 11407
_reflns_threshold_expression >2sigma(I)
_cod_data_source_file om6b00290_si_002.cif
_cod_data_source_block UP4674(CMPD7)
_cod_depositor_comments
;
The following automatic conversions were performed:
'_atom_site_symetry_multiplicity' tag replaced with
'_atom_site_symmetry_multiplicity' tag as specified in the
replacement file
'/usr/data/users/saulius/crontab/automatic-downloads/rss-feeds/ACS/lib/lists/replacement-tags.lst'.

Automatic conversion script
Id: cif_correct_tags 4268 2015-11-12 08:31:59Z antanas 

 Adding full bibliography for 4086509--4086512.cif.
;
_cod_original_cell_volume 4959.0(7)
_cod_original_sg_symbol_H-M 'P 21/c     '
_cod_database_code 4086512

loop_
_symmetry_equiv_pos_as_xyz
'x, y, z'
'-x, y+1/2, -z+1/2'
'-x, -y, -z'
'x, -y-1/2, z-1/2'

loop_
_atom_site_label
_atom_site_type_symbol
_atom_site_fract_x
_atom_site_fract_y
_atom_site_fract_z
_atom_site_U_iso_or_equiv
_atom_site_adp_type
_atom_site_occupancy
_atom_site_symmetry_multiplicity
_atom_site_calc_flag
_atom_site_refinement_flags
_atom_site_disorder_assembly
_atom_site_disorder_group
Ce1 Ce 0.516603(17) 0.641706(12) 0.186507(8) 0.02228(7) Uani 1 1 d . A .
Na1 Na 0.26532(13) 0.69847(9) 0.10065(7) 0.0292(3) Uani 1 1 d . A .
O1 O 0.3869(3) 0.73192(18) 0.20346(14) 0.0472(9) Uani 1 1 d . . .
O2 O 0.3422(2) 0.57933(17) 0.14348(11) 0.0319(6) Uani 1 1 d . . .
O3 O 0.4678(2) 0.70253(15) 0.10115(10) 0.0261(6) Uani 1 1 d . . .
O4 O 0.6937(3) 0.60475(18) 0.23961(13) 0.0402(7) Uani 1 1 d . . .
N1 N 0.4613(4) 0.6088(3) 0.28317(15) 0.0490(11) Uani 1 1 d . . .
N2 N 0.2133(3) 0.84200(17) 0.11649(13) 0.0246(7) Uani 1 1 d . . .
N3 N 0.5660(3) 0.5115(2) 0.13139(16) 0.0383(8) Uani 1 1 d . . .
N4 N 0.0673(3) 0.6045(2) 0.10755(17) 0.0434(10) Uani 1 1 d . . .
N5 N 0.6572(3) 0.77181(19) 0.18865(13) 0.0251(7) Uani 1 1 d . . .
N6 N 0.2628(3) 0.6972(2) -0.00533(14) 0.0317(8) Uani 1 1 d . . .
C1 C 0.3036(4) 0.7425(2) 0.22863(18) 0.0356(10) Uani 1 1 d . A .
C2 C 0.2834(5) 0.6892(3) 0.2686(2) 0.0481(13) Uani 1 1 d . . .
C3 C 0.1954(4) 0.7046(3) 0.29531(19) 0.0393(10) Uani 1 1 d . A .
H3 H 0.1868 0.6712 0.3235 0.052 Uiso 1 1 calc R . .
C4 C 0.1219(3) 0.7671(3) 0.28124(16) 0.0300(8) Uani 1 1 d . . .
C5 C 0.1401(3) 0.8174(2) 0.24047(16) 0.0274(8) Uani 1 1 d . A .
H5 H 0.0895 0.8592 0.2295 0.036 Uiso 1 1 calc R . .
C6 C 0.2306(3) 0.8081(2) 0.21526(15) 0.0239(7) Uani 1 1 d . . .
C7 C 0.3425(5) 0.6085(3) 0.2779(2) 0.0528(13) Uani 1 1 d . A .
H7a H 0.3271 0.5853 0.3107 0.070 Uiso 1 1 calc R . .
H7b H 0.3082 0.5743 0.2474 0.070 Uiso 1 1 calc R . .
C8 C 0.5164(4) 0.5337(2) 0.30311(17) 0.0347(9) Uani 1 1 d . A .
H8a H 0.5973 0.5378 0.3062 0.052 Uiso 1 1 calc R . .
H8b H 0.4856 0.4921 0.2779 0.052 Uiso 1 1 calc R . .
H8c H 0.5025 0.5218 0.3384 0.052 Uiso 1 1 calc R . .
C9 C 0.5151(5) 0.6719(3) 0.3259(2) 0.0545(13) Uani 1 1 d . A .
H9a H 0.5965 0.6726 0.3299 0.082 Uiso 1 1 calc R . .
H9b H 0.4983 0.6593 0.3604 0.082 Uiso 1 1 calc R . .
H9c H 0.4841 0.7230 0.3139 0.082 Uiso 1 1 calc R . .
C10 C 0.0248(4) 0.7805(3) 0.30896(18) 0.0406(11) Uani 1 1 d . A .
H10a H -0.0170 0.8270 0.2940 0.061 Uiso 1 1 calc R . .
H10b H 0.0551 0.7877 0.3476 0.061 Uiso 1 1 calc R . .
H10c H -0.0253 0.7355 0.3030 0.061 Uiso 1 1 calc R . .
C11 C 0.2542(3) 0.8665(2) 0.17401(15) 0.0235(7) Uani 1 1 d . A .
H11a H 0.2186 0.9166 0.1791 0.031 Uiso 1 1 calc R . .
H11b H 0.3361 0.8754 0.1813 0.031 Uiso 1 1 calc R . .
C12 C 0.0884(3) 0.8506(2) 0.09977(17) 0.0309(8) Uani 1 1 d . A .
H12a H 0.0534 0.8165 0.1217 0.046 Uiso 1 1 calc R . .
H12b H 0.0624 0.8364 0.0619 0.046 Uiso 1 1 calc R . .
H12c H 0.0679 0.9046 0.1048 0.046 Uiso 1 1 calc R . .
C13 C 0.2652(4) 0.8945(3) 0.08261(17) 0.0337(9) Uani 1 1 d . A .
H13a H 0.3469 0.8893 0.0931 0.051 Uiso 1 1 calc R . .
H13b H 0.2442 0.9483 0.0877 0.051 Uiso 1 1 calc R . .
H13c H 0.2385 0.8801 0.0448 0.051 Uiso 1 1 calc R . .
C14 C 0.3008(4) 0.5102(2) 0.12271(17) 0.0340(9) Uani 1 1 d . A .
C15 C 0.3650(4) 0.4602(3) 0.09656(19) 0.0397(10) Uani 1 1 d . . .
C16 C 0.3214(5) 0.3859(3) 0.0784(2) 0.0564(15) Uani 1 1 d . A .
H16 H 0.3650 0.3528 0.0617 0.075 Uiso 1 1 calc R . .
C17 C 0.2159(5) 0.3592(3) 0.0842(3) 0.0619(16) Uani 1 1 d . . .
C18 C 0.1513(5) 0.4104(3) 0.1066(2) 0.0520(14) Uani 1 1 d . A .
H18 H 0.0788 0.3945 0.1094 0.069 Uiso 1 1 calc R . .
C19 C 0.1898(4) 0.4854(3) 0.12519(18) 0.0410(11) Uani 1 1 d . . .
C20 C 0.4723(4) 0.4911(3) 0.08371(19) 0.0422(11) Uani 1 1 d . A .
H20a H 0.5005 0.4516 0.0621 0.056 Uiso 1 1 calc R . .
H20b H 0.4533 0.5380 0.0611 0.056 Uiso 1 1 calc R . .
C21 C 0.6012(4) 0.4413(3) 0.1659(2) 0.0478(12) Uani 1 1 d . A .
H21a H 0.5378 0.4224 0.1795 0.072 Uiso 1 1 calc R . .
H21b H 0.6632 0.4551 0.1961 0.072 Uiso 1 1 calc R . .
H21c H 0.6256 0.4004 0.1446 0.072 Uiso 1 1 calc R . .
C22 C 0.6620(4) 0.5421(3) 0.1102(2) 0.0520(13) Uani 1 1 d . A .
H22a H 0.6375 0.5879 0.0880 0.078 Uiso 1 1 calc R . .
H22b H 0.6870 0.5020 0.0886 0.078 Uiso 1 1 calc R . .
H22c H 0.7240 0.5562 0.1403 0.078 Uiso 1 1 calc R . .
C23 C 0.1733(6) 0.2766(3) 0.0651(4) 0.101(3) Uani 1 1 d . A .
H23a H 0.2300 0.2499 0.0505 0.151 Uiso 1 1 calc R . .
H23b H 0.1036 0.2808 0.0373 0.151 Uiso 1 1 calc R . .
H23c H 0.1593 0.2471 0.0956 0.151 Uiso 1 1 calc R . .
C24 C 0.1133(4) 0.5409(3) 0.1462(2) 0.0487(13) Uani 1 1 d . A .
H24a H 0.0501 0.5111 0.1542 0.065 Uiso 1 1 calc R . .
H24b H 0.1557 0.5642 0.1802 0.065 Uiso 1 1 calc R . .
C25 C -0.0067(4) 0.5715(3) 0.0579(2) 0.0477(12) Uani 1 1 d . A .
H25a H -0.0358 0.6136 0.0328 0.072 Uiso 1 1 calc R . .
H25b H -0.0693 0.5439 0.0673 0.072 Uiso 1 1 calc R . .
H25c H 0.0364 0.5354 0.0412 0.072 Uiso 1 1 calc R . .
C26 C -0.0017(5) 0.6571(3) 0.1337(3) 0.071(2) Uani 1 1 d . A .
H26a H 0.0457 0.6793 0.1664 0.107 Uiso 1 1 calc R . .
H26b H -0.0626 0.6273 0.1428 0.107 Uiso 1 1 calc R . .
H26c H -0.0333 0.6990 0.1088 0.107 Uiso 1 1 calc R . .
C27 C 0.4932(7) 0.7634(4) 0.0713(3) 0.023(2) Uani 0.60 1 d PGU A 1
C28 C 0.5581(7) 0.8279(4) 0.09558(19) 0.0206(18) Uani 0.60 1 d PGU A 1
C29 C 0.5824(5) 0.8896(3) 0.06314(17) 0.0362(19) Uani 0.60 1 d PGU A 1
H29 H 0.6256 0.9327 0.0793 0.048 Uiso 0.60 1 calc PR A 1
C30 C 0.5418(4) 0.8868(3) 0.00641(17) 0.047(2) Uani 0.60 1 d PGU A 1
C31 C 0.4770(5) 0.8222(3) -0.0179(2) 0.0381(19) Uani 0.60 1 d PGU A 1
H31 H 0.4499 0.8203 -0.0557 0.051 Uiso 0.60 1 calc PR A 1
C32 C 0.4527(6) 0.7605(3) 0.0146(3) 0.0232(18) Uani 0.60 1 d PGU A 1
C36 C 0.5687(7) 0.9549(4) -0.0294(2) 0.073(3) Uani 0.60 1 d PGU A 1
H36a H 0.5347 0.9438 -0.0672 0.109 Uiso 0.60 1 calc PR A 1
H36b H 0.6500 0.9598 -0.0243 0.109 Uiso 0.60 1 calc PR A 1
H36c H 0.5380 1.0035 -0.0191 0.109 Uiso 0.60 1 calc PR A 1
C33 C 0.5933(3) 0.8361(2) 0.15486(16) 0.0275(8) Uani 1 1 d . A .
H33a H 0.5247 0.8456 0.1680 0.037 Uiso 0.60 1 calc PR B 1
H33b H 0.6396 0.8836 0.1625 0.037 Uiso 0.60 1 calc PR B 1
H33a' H 0.6349 0.8856 0.1627 0.037 Uiso 0.40 1 calc PR B 2
H33b' H 0.5190 0.8426 0.1632 0.037 Uiso 0.40 1 calc PR B 2
C34 C 0.6832(4) 0.7974(3) 0.24607(16) 0.0346(9) Uani 1 1 d . A .
H34a H 0.6131 0.8079 0.2569 0.052 Uiso 1 1 calc R . .
H34b H 0.7286 0.8448 0.2501 0.052 Uiso 1 1 calc R . .
H34c H 0.7247 0.7564 0.2688 0.052 Uiso 1 1 calc R . .
C35 C 0.7646(3) 0.7555(3) 0.17219(19) 0.0345(9) Uani 1 1 d . A .
H35a H 0.7477 0.7389 0.1346 0.052 Uiso 1 1 calc R . .
H35b H 0.8058 0.7143 0.1949 0.052 Uiso 1 1 calc R . .
H35c H 0.8104 0.8027 0.1763 0.052 Uiso 1 1 calc R . .
C27' C 0.5020(10) 0.7533(6) 0.0684(5) 0.018(3) Uani 0.40 1 d PGU A 2
C28' C 0.5776(10) 0.8134(7) 0.0914(3) 0.023(3) Uani 0.40 1 d PGU A 2
C29' C 0.6230(7) 0.8635(5) 0.0577(3) 0.034(3) Uani 0.40 1 d PGU A 2
H29' H 0.6735 0.9036 0.0731 0.045 Uiso 0.40 1 calc PR A 2
C30' C 0.5927(6) 0.8535(4) 0.0010(3) 0.037(2) Uani 0.40 1 d PGU A 2
C31' C 0.5170(7) 0.7934(4) -0.0220(3) 0.035(3) Uani 0.40 1 d PGU A 2
H31' H 0.4968 0.7868 -0.0597 0.047 Uiso 0.40 1 calc PR A 2
C32' C 0.4716(9) 0.7433(5) 0.0117(5) 0.028(3) Uani 0.40 1 d PGU A 2
C36' C 0.6428(10) 0.9089(6) -0.0361(4) 0.056(4) Uani 0.40 1 d PGU A 2
H36a' H 0.6135 0.8941 -0.0737 0.084 Uiso 0.40 1 calc PR A 2
H36b' H 0.7247 0.9044 -0.0271 0.084 Uiso 0.40 1 calc PR A 2
H36c' H 0.6215 0.9626 -0.0308 0.084 Uiso 0.40 1 calc PR A 2
C37 C 0.3804(4) 0.6882(3) -0.01209(16) 0.0317(9) Uani 1 1 d . A .
H37a H 0.3800 0.6854 -0.0507 0.042 Uiso 1 1 calc R C 1
H37b H 0.4136 0.6396 0.0053 0.042 Uiso 1 1 calc R C 1
C38 C 0.1996(4) 0.6243(3) -0.0226(2) 0.0480(12) Uani 1 1 d . A .
H38a H 0.1228 0.6298 -0.0182 0.072 Uiso 1 1 calc R . .
H38b H 0.2363 0.5810 -0.0006 0.072 Uiso 1 1 calc R . .
H38c H 0.1980 0.6142 -0.0604 0.072 Uiso 1 1 calc R . .
C39 C 0.2061(5) 0.7620(3) -0.0397(2) 0.0563(15) Uani 1 1 d . A .
H39a H 0.2470 0.8104 -0.0288 0.084 Uiso 1 1 calc R . .
H39b H 0.1291 0.7673 -0.0354 0.084 Uiso 1 1 calc R . .
H39c H 0.2048 0.7510 -0.0773 0.084 Uiso 1 1 calc R . .
C40 C 0.7951(4) 0.5857(3) 0.27157(18) 0.0383(10) Uani 1 1 d . A .
C41 C 0.8257(4) 0.6025(3) 0.32410(19) 0.0384(10) Uani 1 1 d . . .
H41 H 0.7768 0.6331 0.3394 0.051 Uiso 1 1 calc R A .
C42 C 0.9360(4) 0.5747(2) 0.36045(19) 0.0368(10) Uani 1 1 d . A .
C43 C 0.9536(4) 0.5783(3) 0.41610(19) 0.0408(10) Uani 1 1 d . . .
H43 H 0.8977 0.5996 0.4320 0.054 Uiso 1 1 calc R A .
C44 C 1.0545(4) 0.5501(3) 0.4487(2) 0.0445(11) Uani 1 1 d . A .
H44 H 1.0669 0.5535 0.4866 0.059 Uiso 1 1 calc R . .
C45 C 1.1381(4) 0.5167(3) 0.4253(2) 0.0508(13) Uani 1 1 d . . .
H45 H 1.2058 0.4978 0.4476 0.068 Uiso 1 1 calc R A .
C46 C 1.1205(4) 0.5116(3) 0.3694(2) 0.0509(13) Uani 1 1 d . A .
H46 H 1.1756 0.4888 0.3537 0.068 Uiso 1 1 calc R . .
C47 C 1.0165(4) 0.5417(3) 0.33545(19) 0.0422(11) Uani 1 1 d . . .
C48 C 1.0006(4) 0.5429(3) 0.2751(2) 0.0487(12) Uani 1 1 d . A .
H48a H 1.0424 0.4990 0.2642 0.065 Uiso 1 1 calc R . .
H48b H 1.0322 0.5916 0.2645 0.065 Uiso 1 1 calc R . .
C49 C 0.8743(4) 0.5368(3) 0.24522(19) 0.0447(11) Uani 1 1 d . . .
H49a H 0.8657 0.5542 0.2077 0.059 Uiso 1 1 calc R A .
H49b H 0.8510 0.4817 0.2443 0.059 Uiso 1 1 calc R . .

loop_
_atom_site_aniso_label
_atom_site_aniso_U_11
_atom_site_aniso_U_22
_atom_site_aniso_U_33
_atom_site_aniso_U_23
_atom_site_aniso_U_13
_atom_site_aniso_U_12
Ce1 0.02296(10) 0.02194(10) 0.02141(10) 0.00548(9) 0.00415(7) 0.00037(9)
Na1 0.0284(8) 0.0239(7) 0.0370(9) -0.0054(6) 0.0116(7) 0.0006(6)
O1 0.056(2) 0.0358(17) 0.065(2) 0.0260(16) 0.0434(18) 0.0218(15)
O2 0.0339(15) 0.0334(15) 0.0316(15) -0.0095(12) 0.0145(12) -0.0122(12)
O3 0.0290(14) 0.0285(14) 0.0213(13) 0.0044(11) 0.0066(11) -0.0042(11)
O4 0.0341(16) 0.0373(17) 0.0439(18) 0.0168(14) -0.0016(13) 0.0015(13)
N1 0.062(3) 0.061(3) 0.028(2) 0.0201(18) 0.0177(19) 0.035(2)
N2 0.0274(16) 0.0209(16) 0.0257(16) 0.0048(12) 0.0069(13) 0.0037(12)
N3 0.041(2) 0.0284(18) 0.048(2) 0.0044(16) 0.0154(17) 0.0113(16)
N4 0.039(2) 0.040(2) 0.057(3) -0.0198(19) 0.0224(19) -0.0153(17)
N5 0.0217(15) 0.0282(16) 0.0236(16) 0.0052(13) 0.0018(12) 0.0021(13)
N6 0.0301(17) 0.0318(18) 0.0300(18) -0.0062(14) 0.0004(14) 0.0037(14)
C1 0.043(2) 0.030(2) 0.042(2) 0.0116(18) 0.027(2) 0.0114(18)
C2 0.060(3) 0.041(3) 0.057(3) 0.023(2) 0.040(3) 0.019(2)
C3 0.049(3) 0.038(2) 0.039(2) 0.0096(19) 0.025(2) 0.003(2)
C4 0.028(2) 0.039(2) 0.0249(19) -0.0054(17) 0.0109(16) -0.0053(17)
C5 0.0254(19) 0.029(2) 0.0272(19) -0.0046(16) 0.0049(15) 0.0014(15)
C6 0.0284(19) 0.0200(17) 0.0238(18) -0.0029(14) 0.0075(15) -0.0023(14)
C7 0.064(3) 0.052(3) 0.047(3) 0.013(2) 0.022(3) -0.001(3)
C8 0.046(2) 0.025(2) 0.034(2) 0.0066(17) 0.0108(19) -0.0005(18)
C9 0.073(4) 0.048(3) 0.043(3) 0.002(2) 0.014(3) 0.007(3)
C10 0.033(2) 0.060(3) 0.032(2) 0.004(2) 0.0161(18) 0.002(2)
C11 0.0262(18) 0.0169(17) 0.0279(18) -0.0022(14) 0.0072(14) 0.0025(14)
C12 0.031(2) 0.030(2) 0.030(2) 0.0049(17) 0.0037(16) 0.0019(17)
C13 0.036(2) 0.036(2) 0.031(2) 0.0127(18) 0.0118(18) 0.0062(18)
C14 0.042(2) 0.030(2) 0.028(2) 0.0009(17) 0.0034(18) -0.0086(18)
C15 0.046(3) 0.030(2) 0.038(2) -0.0003(18) -0.001(2) 0.0027(19)
C16 0.067(4) 0.028(2) 0.065(4) -0.009(2) -0.004(3) 0.009(2)
C17 0.061(3) 0.028(2) 0.080(4) 0.004(3) -0.017(3) -0.006(3)
C18 0.049(3) 0.037(3) 0.060(3) 0.010(2) -0.008(2) -0.015(2)
C19 0.046(3) 0.041(3) 0.033(2) 0.0020(19) 0.0030(19) -0.019(2)
C20 0.055(3) 0.035(2) 0.037(2) -0.0067(19) 0.011(2) 0.013(2)
C21 0.047(3) 0.030(2) 0.064(3) 0.004(2) 0.006(2) 0.013(2)
C22 0.050(3) 0.050(3) 0.062(3) 0.000(3) 0.026(3) 0.012(2)
C23 0.087(5) 0.031(3) 0.152(8) -0.004(4) -0.036(5) -0.005(3)
C24 0.043(3) 0.065(3) 0.041(3) -0.014(2) 0.016(2) -0.031(2)
C25 0.037(2) 0.040(3) 0.062(3) -0.007(2) 0.004(2) -0.004(2)
C26 0.069(4) 0.055(3) 0.111(5) -0.039(3) 0.062(4) -0.030(3)
C27 0.024(5) 0.033(5) 0.016(4) 0.004(3) 0.011(4) 0.002(4)
C28 0.017(3) 0.018(3) 0.028(4) 0.006(3) 0.007(3) 0.004(3)
C29 0.037(4) 0.040(5) 0.030(3) 0.012(3) 0.003(3) -0.012(3)
C30 0.054(5) 0.049(5) 0.036(4) 0.014(4) 0.006(4) -0.020(4)
C31 0.049(5) 0.047(5) 0.016(3) 0.010(3) 0.005(3) -0.010(4)
C32 0.019(3) 0.029(4) 0.022(3) 0.001(3) 0.007(3) 0.004(3)
C36 0.095(8) 0.073(7) 0.039(5) 0.028(5) -0.009(5) -0.046(6)
C33 0.0256(19) 0.0245(19) 0.031(2) 0.0053(15) 0.0030(16) -0.0006(15)
C34 0.035(2) 0.042(2) 0.024(2) 0.0010(17) 0.0021(17) -0.0030(19)
C35 0.0245(19) 0.036(2) 0.044(2) 0.0046(19) 0.0097(18) -0.0002(17)
C27' 0.011(6) 0.013(4) 0.028(6) 0.001(4) 0.004(5) 0.010(4)
C28' 0.023(6) 0.027(6) 0.019(5) 0.005(4) 0.007(4) 0.008(4)
C29' 0.044(7) 0.028(6) 0.033(5) -0.001(4) 0.016(5) -0.012(5)
C30' 0.050(7) 0.035(6) 0.031(5) 0.007(4) 0.019(5) -0.004(5)
C31' 0.049(7) 0.027(6) 0.031(5) 0.001(4) 0.013(5) 0.003(4)
C32' 0.043(7) 0.020(5) 0.024(5) 0.001(4) 0.017(5) 0.009(5)
C36' 0.086(10) 0.050(8) 0.039(6) 0.007(6) 0.029(7) -0.021(7)
C37 0.038(2) 0.039(2) 0.0200(19) -0.0009(16) 0.0098(16) 0.0009(18)
C38 0.042(3) 0.051(3) 0.049(3) -0.019(2) 0.006(2) -0.009(2)
C39 0.058(3) 0.049(3) 0.047(3) -0.012(2) -0.016(2) 0.019(3)
C40 0.043(2) 0.031(2) 0.038(2) 0.0139(18) 0.0044(19) -0.0071(19)
C41 0.040(2) 0.030(2) 0.047(3) -0.0032(19) 0.014(2) -0.0009(18)
C42 0.041(2) 0.023(2) 0.049(3) 0.0041(18) 0.017(2) -0.0048(18)
C43 0.043(3) 0.032(2) 0.044(3) -0.006(2) 0.004(2) -0.0078(19)
C44 0.037(2) 0.043(3) 0.049(3) -0.006(2) -0.001(2) -0.006(2)
C45 0.031(2) 0.065(3) 0.047(3) 0.002(3) -0.008(2) 0.001(2)
C46 0.040(3) 0.063(3) 0.046(3) 0.015(2) 0.002(2) -0.003(2)
C47 0.051(3) 0.042(3) 0.035(2) 0.008(2) 0.013(2) -0.017(2)
C48 0.042(3) 0.062(3) 0.044(3) 0.008(2) 0.013(2) 0.001(2)
C49 0.044(3) 0.052(3) 0.037(2) 0.010(2) 0.008(2) 0.009(2)

loop_
_atom_type_symbol
_atom_type_description
_atom_type_scat_dispersion_real
_atom_type_scat_dispersion_imag
_atom_type_scat_source
C C 0.0033 0.0016 'International Tables Vol C Tables 4.2.6.8 and 6.1.1.4'
H H 0.0000 0.0000 'International Tables Vol C Tables 4.2.6.8 and 6.1.1.4'
N N 0.0061 0.0033 'International Tables Vol C Tables 4.2.6.8 and 6.1.1.4'
O O 0.0106 0.0060 'International Tables Vol C Tables 4.2.6.8 and 6.1.1.4'
Na Na 0.0362 0.0249 'International Tables Vol C Tables 4.2.6.8 and 6.1.1.4'
Ce Ce -0.2486 2.6331 'International Tables Vol C Tables 4.2.6.8 and 6.1.1.4'

loop_
_geom_angle_atom_site_label_1
_geom_angle_atom_site_label_2
_geom_angle_atom_site_label_3
_geom_angle
O1 Ce1 O4 130.23(13)
O1 Ce1 O3 80.91(10)
O4 Ce1 O3 130.46(10)
O1 Ce1 O2 79.16(12)
O4 Ce1 O2 137.62(11)
O3 Ce1 O2 76.72(9)
O1 Ce1 N1 69.54(11)
O4 Ce1 N1 79.34(12)
O3 Ce1 N1 148.38(10)
O2 Ce1 N1 86.64(12)
O1 Ce1 N3 150.03(13)
O4 Ce1 N3 78.24(12)
O3 Ce1 N3 85.75(10)
O2 Ce1 N3 71.68(11)
N1 Ce1 N3 114.51(12)
O1 Ce1 N5 84.73(11)
O4 Ce1 N5 74.17(10)
O3 Ce1 N5 71.84(9)
O2 Ce1 N5 146.51(9)
N1 Ce1 N5 114.89(13)
N3 Ce1 N5 116.36(10)
O1 Ce1 Na1 52.42(10)
O4 Ce1 Na1 175.82(9)
O3 Ce1 Na1 45.45(7)
O2 Ce1 Na1 43.81(8)
N1 Ce1 Na1 104.84(9)
N3 Ce1 Na1 99.82(8)
N5 Ce1 Na1 103.67(7)
O2 Na1 O3 74.77(10)
O2 Na1 N2 144.98(12)
O3 Na1 N2 104.68(11)
O2 Na1 N6 111.14(11)
O3 Na1 N6 77.41(10)
N2 Na1 N6 102.60(12)
O2 Na1 O1 71.19(10)
O3 Na1 O1 70.93(9)
N2 Na1 O1 75.61(10)
N6 Na1 O1 146.44(11)
O2 Na1 N4 75.34(12)
O3 Na1 N4 148.21(12)
N2 Na1 N4 105.94(12)
N6 Na1 N4 103.80(12)
O1 Na1 N4 108.91(12)
O2 Na1 Ce1 43.92(7)
O3 Na1 Ce1 42.92(6)
N2 Na1 Ce1 112.35(9)
N6 Na1 Ce1 115.59(9)
O1 Na1 Ce1 41.98(6)
N4 Na1 Ce1 115.26(10)
C1 O1 Ce1 143.9(3)
C1 O1 Na1 100.6(3)
Ce1 O1 Na1 85.61(12)
C14 O2 Na1 119.9(3)
C14 O2 Ce1 141.3(3)
Na1 O2 Ce1 92.27(10)
C27' O3 C27 9.4(8)
C27' O3 Ce1 144.5(6)
C27 O3 Ce1 143.9(4)
C27' O3 Na1 118.2(6)
C27 O3 Na1 112.0(4)
Ce1 O3 Na1 91.63(9)
C40 O4 Ce1 177.8(3)
C7 N1 C8 113.5(4)
C7 N1 C9 108.7(4)
C8 N1 C9 106.1(4)
C7 N1 Ce1 111.8(3)
C8 N1 Ce1 107.2(3)
C9 N1 Ce1 109.2(3)
C13 N2 C12 108.7(3)
C13 N2 C11 108.1(3)
C12 N2 C11 109.7(3)
C13 N2 Na1 109.2(2)
C12 N2 Na1 108.7(2)
C11 N2 Na1 112.4(2)
C21 N3 C22 110.7(4)
C21 N3 C20 110.4(4)
C22 N3 C20 107.6(4)
C21 N3 Ce1 114.6(3)
C22 N3 Ce1 100.5(3)
C20 N3 Ce1 112.5(2)
C25 N4 C24 110.2(4)
C25 N4 C26 108.4(4)
C24 N4 C26 108.1(5)
C25 N4 Na1 120.2(3)
C24 N4 Na1 104.6(3)
C26 N4 Na1 104.7(3)
C34 N5 C35 109.4(3)
C34 N5 C33 108.1(3)
C35 N5 C33 110.4(3)
C34 N5 Ce1 104.0(2)
C35 N5 Ce1 114.8(2)
C33 N5 Ce1 109.8(2)
C38 N6 C39 108.5(4)
C38 N6 C37 109.1(3)
C39 N6 C37 109.7(4)
C38 N6 Na1 100.8(3)
C39 N6 Na1 118.7(3)
C37 N6 Na1 109.3(2)
O1 C1 C6 119.7(4)
O1 C1 C2 122.1(4)
C6 C1 C2 118.1(4)
C3 C2 C1 119.7(4)
C3 C2 C7 118.0(4)
C1 C2 C7 121.7(4)
C4 C3 C2 122.3(4)
C3 C4 C5 117.3(4)
C3 C4 C10 121.3(4)
C5 C4 C10 121.5(4)
C4 C5 C6 123.0(4)
C5 C6 C1 119.5(4)
C5 C6 C11 122.3(3)
C1 C6 C11 118.2(3)
N1 C7 C2 116.0(5)
N2 C11 C6 114.7(3)
O2 C14 C15 121.0(4)
O2 C14 C19 120.9(4)
C15 C14 C19 118.1(4)
C16 C15 C14 119.2(5)
C16 C15 C20 121.3(5)
C14 C15 C20 119.2(4)
C17 C16 C15 122.7(5)
C18 C17 C16 117.4(5)
C18 C17 C23 121.7(6)
C16 C17 C23 120.9(6)
C17 C18 C19 122.4(5)
C18 C19 C14 119.9(5)
C18 C19 C24 120.3(4)
C14 C19 C24 119.8(4)
N3 C20 C15 116.0(4)
N4 C24 C19 113.2(4)
O3 C27 C32 118.1(5)
O3 C27 C28 121.9(5)
C32 C27 C28 120.0
C27 C28 C29 120.0
C27 C28 C33 121.3(4)
C29 C28 C33 118.5(4)
C30 C29 C28 120.0
C29 C30 C31 120.0
C29 C30 C36 120.0
C31 C30 C36 120.0
C30 C31 C32 120.0
C27 C32 C31 120.0
C27 C32 C37 119.6(4)
C31 C32 C37 120.4(4)
C28 C33 N5 120.4(4)
C28 C33 C28' 12.7(6)
N5 C33 C28' 108.6(5)
O3 C27' C32' 120.9(8)
O3 C27' C28' 118.9(8)
C32' C27' C28' 120.0
C29' C28' C27' 120.0
C29' C28' C33 119.1(6)
C27' C28' C33 119.8(6)
C28' C29' C30' 120.0
C29' C30' C31' 120.0
C29' C30' C36' 120.0
C31' C30' C36' 120.0
C32' C31' C30' 120.0
C31' C32' C27' 120.0
C31' C32' C37 120.2(7)
C27' C32' C37 119.2(7)
C32' C37 N6 122.6(5)
C32' C37 C32 14.3(6)
N6 C37 C32 108.9(4)
C41 C40 O4 123.6(5)
C41 C40 C49 119.8(4)
O4 C40 C49 116.5(4)
C40 C41 C42 122.9(4)
C43 C42 C47 121.6(4)
C43 C42 C41 120.8(4)
C47 C42 C41 117.5(4)
C42 C43 C44 119.8(5)
C43 C44 C45 120.5(5)
C46 C45 C44 120.1(5)
C45 C46 C47 119.4(5)
C42 C47 C46 118.5(4)
C42 C47 C48 121.4(5)
C46 C47 C48 119.9(5)
C47 C48 C49 112.1(4)
C40 C49 C48 113.5(4)

loop_
_geom_bond_atom_site_label_1
_geom_bond_atom_site_label_2
_geom_bond_distance
Ce1 O1 2.290(3)
Ce1 O4 2.318(3)
Ce1 O3 2.326(2)
Ce1 O2 2.370(3)
Ce1 N1 2.721(4)
Ce1 N3 2.736(4)
Ce1 N5 2.765(3)
Ce1 Na1 3.4136(16)
Na1 O2 2.365(3)
Na1 O3 2.434(3)
Na1 N2 2.557(3)
Na1 N6 2.656(4)
Na1 O1 2.713(4)
Na1 N4 2.900(4)
O1 C1 1.317(5)
O2 C14 1.328(5)
O3 C27' 1.318(6)
O3 C27 1.348(4)
O4 C40 1.333(5)
N1 C7 1.403(7)
N1 C8 1.464(5)
N1 C9 1.542(7)
N2 C13 1.465(5)
N2 C12 1.469(5)
N2 C11 1.473(5)
N3 C21 1.471(6)
N3 C22 1.473(6)
N3 C20 1.480(6)
N4 C25 1.462(6)
N4 C24 1.468(7)
N4 C26 1.470(6)
N5 C34 1.468(5)
N5 C35 1.471(5)
N5 C33 1.478(5)
N6 C38 1.457(6)
N6 C39 1.461(6)
N6 C37 1.471(5)
C1 C6 1.405(5)
C1 C2 1.412(6)
C2 C3 1.403(6)
C2 C7 1.529(7)
C3 C4 1.370(6)
C4 C5 1.386(6)
C4 C10 1.509(6)
C5 C6 1.390(5)
C6 C11 1.505(5)
C14 C15 1.406(6)
C14 C19 1.413(6)
C15 C16 1.395(7)
C15 C20 1.496(7)
C16 C17 1.386(9)
C17 C18 1.368(9)
C17 C23 1.524(7)
C18 C19 1.391(6)
C19 C24 1.494(7)
C27 C32 1.3949
C27 C28 1.3950
C28 C29 1.3950
C28 C33 1.456(6)
C29 C30 1.3949
C30 C31 1.3950
C30 C36 1.5402
C31 C32 1.3950
C32 C37 1.556(7)
C33 C28' 1.607(9)
C27' C32' 1.3950
C27' C28' 1.3951
C28' C29' 1.3950
C29' C30' 1.3950
C30' C31' 1.3950
C30' C36' 1.5401
C31' C32' 1.3949
C32' C37 1.456(9)
C40 C41 1.316(6)
C40 C49 1.524(7)
C41 C42 1.499(6)
C42 C43 1.366(6)
C42 C47 1.387(7)
C43 C44 1.380(6)
C44 C45 1.399(7)
C45 C46 1.373(7)
C46 C47 1.432(7)
C47 C48 1.482(7)
C48 C49 1.533(7)
